data_7134525
loop_
_publ_author_name
'Yuan, Zong-Rui'
'Sun, Meng-Qi'
'Chen, Wei-Chen'
'Zhang, Zhi-Qi'
'Ma, Jun-An'
'Zhang, Fa-Guang'

_publ_section_title
;
 Transition metal/photocatalyst-free skeletal editing of indene with
 iodonium difluorodiazo reagent to access 2-(difluoromethyl)naphthalene
;
_journal_issue 48
_journal_name_full 'Chemical Communications'
_journal_page_first 8667
_journal_page_last 8670
_journal_paper_doi 10.1039/D5CC01777G
_journal_volume 61
_journal_year 2025
_chemical_formula_moiety 'C15 H10 F5 I N2 O5 S2'
_chemical_formula_sum 'C15 H10 F5 I N2 O5 S2'
_chemical_formula_weight 584.27
_chemical_name_systematic '(1-diazo-2,2-difluoro-2-(phenylsulfonyl)ethyl)(phenyl)-iodaneyl trifluoromethanesulfonate'
_space_group_crystal_system monoclinic
_space_group_IT_number 14
_space_group_name_Hall '-P 2ybc'
_space_group_name_H-M_alt 'P 1 21/c 1'
_atom_sites_solution_hydrogens geom
_atom_sites_solution_primary dual
_audit_creation_date 2025-01-13
_audit_creation_method
;
Olex2 1.5
(compiled 2022.04.07 svn.rca3783a0 for OlexSys, GUI svn.r6498)
;
_audit_update_record
;
2025-02-03 deposited with the CCDC.	2025-05-09 downloaded from the CCDC.
;
_cell_angle_alpha 90
_cell_angle_beta 90.1610(10)
_cell_angle_gamma 90
_cell_formula_units_Z 4
_cell_length_a 13.9965(4)
_cell_length_b 9.6084(3)
_cell_length_c 15.2172(5)
_cell_measurement_reflns_used 8869
_cell_measurement_temperature 296.15
_cell_measurement_theta_max 24.909
_cell_measurement_theta_min 2.507
_cell_volume 2046.46(11)
_computing_cell_refinement 'SAINT V8.40B (?, 2016)'
_computing_data_reduction 'SAINT V8.40B (?, 2016)'
_computing_molecular_graphics 'Olex2 1.5 (Dolomanov et al., 2009)'
_computing_publication_material 'Olex2 1.5 (Dolomanov et al., 2009)'
_computing_structure_refinement 'SHELXL 2019/2 (Sheldrick, 2015)'
_computing_structure_solution 'SHELXT 2018/2 (Sheldrick, 2018)'
_diffrn_ambient_temperature 296.15
_diffrn_measured_fraction_theta_full 0.994
_diffrn_measured_fraction_theta_max 0.994
_diffrn_measurement_device_type 'Bruker APEX-II CCD'
_diffrn_measurement_method '\f and \w scans'
_diffrn_radiation_monochromator graphite
_diffrn_radiation_type MoK\a
_diffrn_radiation_wavelength 0.71073
_diffrn_reflns_av_R_equivalents 0.0480
_diffrn_reflns_av_unetI/netI 0.0383
_diffrn_reflns_Laue_measured_fraction_full 0.994
_diffrn_reflns_Laue_measured_fraction_max 0.994
_diffrn_reflns_limit_h_max 14
_diffrn_reflns_limit_h_min -16
_diffrn_reflns_limit_k_max 10
_diffrn_reflns_limit_k_min -11
_diffrn_reflns_limit_l_max 18
_diffrn_reflns_limit_l_min -18
_diffrn_reflns_number 22518
_diffrn_reflns_point_group_measured_fraction_full 0.994
_diffrn_reflns_point_group_measured_fraction_max 0.994
_diffrn_reflns_theta_full 25.034
_diffrn_reflns_theta_max 25.034
_diffrn_reflns_theta_min 2.507
_diffrn_source_current 30.0
_diffrn_source_power 1.5
_diffrn_source_voltage 50.0
_diffrn_standards_number 0
_exptl_absorpt_coefficient_mu 1.844
_exptl_absorpt_correction_T_max 0.7452
_exptl_absorpt_correction_T_min 0.6195
_exptl_absorpt_correction_type multi-scan
_exptl_absorpt_process_details
;
SADABS-2016/2 (Bruker,2016/2) was used for absorption correction.
wR2(int) was 0.0867 before and 0.0623 after correction.
The Ratio of minimum to maximum transmission is 0.8313.
The \l/2 correction factor is Not present.
;
_exptl_crystal_colour orange
_exptl_crystal_density_diffrn 1.896
_exptl_crystal_description block
_exptl_crystal_F_000 1136
_exptl_crystal_recrystallization_method 'Re-crystallisation from solvent: dichloromethane/diethyl ether'
_exptl_crystal_size_max 0.2
_exptl_crystal_size_mid 0.15
_exptl_crystal_size_min 0.1
_refine_diff_density_max 1.019
_refine_diff_density_min -0.714
_refine_diff_density_rms 0.096
_refine_ls_extinction_method none
_refine_ls_goodness_of_fit_ref 1.050
_refine_ls_hydrogen_treatment constr
_refine_ls_matrix_type full
_refine_ls_number_parameters 271
_refine_ls_number_reflns 3592
_refine_ls_number_restraints 1
_refine_ls_restrained_S_all 1.053
_refine_ls_R_factor_all 0.0696
_refine_ls_R_factor_gt 0.0446
_refine_ls_shift/su_max 0.000
_refine_ls_shift/su_mean 0.000
_refine_ls_structure_factor_coef Fsqd
_refine_ls_weighting_details 'w=1/[\s^2^(Fo^2^)+(0.0336P)^2^+6.2132P] where P=(Fo^2^+2Fc^2^)/3'
_refine_ls_weighting_scheme calc
_refine_ls_wR_factor_gt 0.0886
_refine_ls_wR_factor_ref 0.1018
_reflns_Friedel_coverage 0.000
_reflns_number_gt 2741
_reflns_number_total 3592
_reflns_threshold_expression 'I > 2\s(I)'
_cod_data_source_file d5cc01777g2.cif
_cod_data_source_block a
_cod_depositor_comments 'Adding full bibliography for 7134525--7134526.cif.'
_cod_database_code 7134525
_shelx_shelxl_version_number 2019/2
_shelx_space_group_comment
;
The symmetry employed for this shelxl refinement is uniquely defined
by the following loop, which should always be used as a source of
symmetry information in preference to the above space-group names.
They are only intended as comments.
;
_shelx_estimated_absorpt_t_max 0.837
_shelx_estimated_absorpt_t_min 0.709
_olex2_refinement_description
;
1. Fixed Uiso
 At 1.2 times of:
  All C(H) groups
2. Rigid bond restraints
 O3, S1
 with sigma for 1-2 distances of 0.005 and sigma for 1-3 distances of 0.01
3.a Aromatic/amide H refined with riding coordinates:
 C15(H15), C11(H11), C6(H6), C2(H2), C14(H14), C12(H12), C13(H13), C5(H5),
 C3(H3), C4(H4)
;
_olex2_submission_special_instructions 'No special instructions were received'

loop_
_space_group_symop_operation_xyz
'x, y, z'
'-x, y+1/2, -z+1/2'
'-x, -y, -z'
'x, -y-1/2, z-1/2'

loop_
_atom_site_label
_atom_site_type_symbol
_atom_site_fract_x
_atom_site_fract_y
_atom_site_fract_z
_atom_site_U_iso_or_equiv
_atom_site_adp_type
_atom_site_occupancy
_atom_site_site_symmetry_order
_atom_site_calc_flag
_atom_site_refinement_flags_posn
_atom_site_refinement_flags_adp
_atom_site_refinement_flags_occupancy
_atom_site_disorder_assembly
_atom_site_disorder_group
I1 I 0.38540(3) 0.48111(4) 0.33040(3) 0.05122(16) Uani 1 1 d . . . . .
S2 S 0.05450(10) 0.41740(16) 0.31253(10) 0.0513(4) Uani 1 1 d . . . . .
S1 S 0.63511(11) 0.32563(17) 0.34822(13) 0.0661(5) Uani 1 1 d . U . . .
F5 F 0.2126(2) 0.3537(4) 0.2332(2) 0.0701(10) Uani 1 1 d . . . . .
F4 F 0.1548(3) 0.5591(4) 0.2057(2) 0.0813(12) Uani 1 1 d . . . . .
O4 O 0.0046(3) 0.3636(5) 0.2381(3) 0.0671(12) Uani 1 1 d . . . . .
O5 O 0.0217(3) 0.5386(4) 0.3577(3) 0.0697(12) Uani 1 1 d . . . . .
N8 N 0.2155(4) 0.6247(6) 0.3877(3) 0.0596(13) Uani 1 1 d . . . . .
F3 F 0.8195(3) 0.3301(6) 0.3610(4) 0.1154(17) Uani 1 1 d . . . . .
O2 O 0.5710(3) 0.4291(6) 0.3163(4) 0.0967(17) Uani 1 1 d . . . . .
O1 O 0.6347(4) 0.1977(6) 0.3066(5) 0.124(2) Uani 1 1 d . . . . .
C1 C 0.3850(4) 0.3046(6) 0.4123(4) 0.0529(15) Uani 1 1 d . . . . .
C9 C 0.1736(4) 0.4667(6) 0.2708(4) 0.0521(15) Uani 1 1 d . . . . .
C7 C 0.2411(4) 0.5211(6) 0.3379(4) 0.0477(14) Uani 1 1 d . . . . .
O3 O 0.6342(4) 0.3187(7) 0.4447(4) 0.1099(19) Uani 1 1 d . U . . .
C10 C 0.0794(4) 0.2850(6) 0.3872(4) 0.0455(13) Uani 1 1 d . . . . .
N1 N 0.1927(5) 0.7105(7) 0.4328(5) 0.097(2) Uani 1 1 d . . . . .
C15 C 0.0860(4) 0.1509(6) 0.3571(4) 0.0569(16) Uani 1 1 d . . . . .
H15 H 0.077776 0.130993 0.297737 0.068 Uiso 1 1 calc R U . . .
F2 F 0.7676(4) 0.3989(8) 0.2419(4) 0.149(2) Uani 1 1 d . . . . .
F1 F 0.7572(4) 0.5257(6) 0.3527(6) 0.183(4) Uani 1 1 d . . . . .
C11 C 0.0904(5) 0.3165(7) 0.4753(4) 0.0625(17) Uani 1 1 d . . . . .
H11 H 0.085001 0.407646 0.495224 0.075 Uiso 1 1 calc R U . . .
C6 C 0.3774(5) 0.1761(7) 0.3743(6) 0.079(2) Uani 1 1 d . . . . .
H6 H 0.372692 0.165705 0.313684 0.095 Uiso 1 1 calc R U . . .
C2 C 0.3930(5) 0.3229(8) 0.5009(5) 0.078(2) Uani 1 1 d . . . . .
H2 H 0.398373 0.411570 0.524870 0.094 Uiso 1 1 calc R U . . .
C14 C 0.1050(5) 0.0469(7) 0.4159(5) 0.0710(19) Uani 1 1 d . . . . .
H14 H 0.109932 -0.044692 0.396608 0.085 Uiso 1 1 calc R U . . .
C12 C 0.1095(5) 0.2102(8) 0.5321(4) 0.077(2) Uani 1 1 d . . . . .
H12 H 0.117593 0.229113 0.591575 0.093 Uiso 1 1 calc R U . . .
C13 C 0.1168(5) 0.0772(8) 0.5029(5) 0.075(2) Uani 1 1 d . . . . .
H13 H 0.130017 0.006027 0.542556 0.089 Uiso 1 1 calc R U . . .
C8 C 0.7498(5) 0.4027(8) 0.3264(6) 0.073(2) Uani 1 1 d . . . . .
C5 C 0.3771(6) 0.0622(8) 0.4298(9) 0.109(3) Uani 1 1 d . . . . .
H5 H 0.370964 -0.026904 0.406580 0.130 Uiso 1 1 calc R U . . .
C3 C 0.3929(7) 0.2086(13) 0.5533(6) 0.117(4) Uani 1 1 d . . . . .
H3 H 0.397805 0.218963 0.613949 0.141 Uiso 1 1 calc R U . . .
C4 C 0.3856(6) 0.0794(12) 0.5181(9) 0.115(4) Uani 1 1 d . . . . .
H4 H 0.386466 0.001864 0.554686 0.138 Uiso 1 1 calc R U . . .

loop_
_atom_site_aniso_label
_atom_site_aniso_U_11
_atom_site_aniso_U_22
_atom_site_aniso_U_33
_atom_site_aniso_U_23
_atom_site_aniso_U_13
_atom_site_aniso_U_12
I1 0.0463(2) 0.0492(2) 0.0582(3) 0.00402(19) -0.00208(17) 0.00045(17)
S2 0.0440(8) 0.0600(9) 0.0499(9) 0.0054(7) 0.0005(7) 0.0074(7)
S1 0.0484(9) 0.0545(10) 0.0955(13) -0.0091(9) 0.0078(9) 0.0002(8)
F5 0.056(2) 0.088(3) 0.066(2) -0.033(2) 0.0125(18) -0.0023(19)
F4 0.082(3) 0.103(3) 0.059(2) 0.036(2) -0.012(2) -0.017(2)
O4 0.054(2) 0.089(3) 0.059(3) 0.007(2) -0.018(2) -0.004(2)
O5 0.068(3) 0.062(3) 0.079(3) 0.001(2) 0.012(2) 0.023(2)
N8 0.067(3) 0.055(3) 0.057(3) -0.002(3) -0.006(3) 0.010(3)
F3 0.060(3) 0.139(4) 0.147(5) 0.009(4) -0.006(3) -0.002(3)
O2 0.052(3) 0.103(4) 0.135(5) 0.036(4) 0.006(3) 0.016(3)
O1 0.085(4) 0.100(4) 0.186(7) -0.072(4) 0.023(4) -0.021(3)
C1 0.041(3) 0.052(4) 0.066(4) 0.005(3) 0.003(3) 0.007(3)
C9 0.049(3) 0.059(4) 0.049(4) 0.002(3) 0.002(3) -0.001(3)
C7 0.048(3) 0.046(3) 0.049(3) -0.005(3) 0.003(3) 0.007(3)
O3 0.097(4) 0.159(6) 0.074(3) 0.014(4) 0.020(3) -0.005(4)
C10 0.041(3) 0.055(4) 0.040(3) -0.001(3) 0.003(2) -0.004(3)
N1 0.106(5) 0.085(5) 0.102(5) -0.032(4) -0.021(4) 0.035(4)
C15 0.068(4) 0.055(4) 0.048(4) -0.001(3) -0.006(3) -0.003(3)
F2 0.111(4) 0.233(7) 0.102(4) 0.025(4) 0.045(3) -0.030(4)
F1 0.099(4) 0.093(4) 0.356(11) -0.088(5) 0.066(5) -0.044(3)
C11 0.081(5) 0.058(4) 0.048(4) -0.005(3) 0.006(3) 0.001(3)
C6 0.084(5) 0.059(5) 0.093(6) -0.001(4) -0.019(4) -0.002(4)
C2 0.094(6) 0.081(5) 0.059(5) 0.011(4) 0.016(4) 0.020(4)
C14 0.091(5) 0.048(4) 0.074(5) 0.003(4) -0.002(4) 0.002(4)
C12 0.113(6) 0.082(5) 0.037(4) 0.004(4) -0.010(4) -0.002(4)
C13 0.093(5) 0.067(5) 0.063(5) 0.022(4) -0.010(4) 0.000(4)
C8 0.056(4) 0.067(5) 0.097(6) -0.006(4) 0.014(4) -0.003(4)
C5 0.088(6) 0.051(5) 0.187(11) 0.029(6) -0.030(7) -0.002(4)
C3 0.133(9) 0.132(9) 0.087(7) 0.054(7) 0.032(6) 0.036(7)
C4 0.071(6) 0.113(9) 0.162(11) 0.082(8) 0.006(6) 0.018(6)

loop_
_atom_type_symbol
_atom_type_description
_atom_type_scat_dispersion_real
_atom_type_scat_dispersion_imag
_atom_type_scat_source
C C 0.0033 0.0016 'International Tables Vol C Tables 4.2.6.8 and 6.1.1.4'
H H 0.0000 0.0000 'International Tables Vol C Tables 4.2.6.8 and 6.1.1.4'
F F 0.0171 0.0103 'International Tables Vol C Tables 4.2.6.8 and 6.1.1.4'
I I -0.4742 1.8119 'International Tables Vol C Tables 4.2.6.8 and 6.1.1.4'
N N 0.0061 0.0033 'International Tables Vol C Tables 4.2.6.8 and 6.1.1.4'
O O 0.0106 0.0060 'International Tables Vol C Tables 4.2.6.8 and 6.1.1.4'
S S 0.1246 0.1234 'International Tables Vol C Tables 4.2.6.8 and 6.1.1.4'

loop_
_geom_angle_atom_site_label_1
_geom_angle_atom_site_label_2
_geom_angle_atom_site_label_3
_geom_angle
_geom_angle_site_symmetry_1
_geom_angle_site_symmetry_3
_geom_angle_publ_flag
C7 I1 C1 96.5(2) . . ?
O4 S2 O5 121.4(3) . . ?
O4 S2 C9 105.1(3) . . ?
O4 S2 C10 110.5(3) . . ?
O5 S2 C9 104.4(3) . . ?
O5 S2 C10 110.2(3) . . ?
C10 S2 C9 103.4(3) . . ?
O2 S1 O3 111.5(4) . . ?
O2 S1 C8 102.2(3) . . ?
O1 S1 O2 117.6(4) . . ?
O1 S1 O3 114.6(4) . . ?
O1 S1 C8 106.5(4) . . ?
O3 S1 C8 102.3(4) . . ?
N1 N8 C7 177.6(7) . . ?
C6 C1 I1 118.5(5) . . ?
C2 C1 I1 118.8(5) . . ?
C2 C1 C6 122.7(6) . . ?
F5 C9 S2 107.9(4) . . ?
F5 C9 F4 107.3(5) . . ?
F5 C9 C7 108.6(5) . . ?
F4 C9 S2 104.2(4) . . ?
F4 C9 C7 113.2(5) . . ?
C7 C9 S2 115.2(4) . . ?
N8 C7 I1 116.5(4) . . ?
N8 C7 C9 119.6(5) . . ?
C9 C7 I1 121.2(4) . . ?
C15 C10 S2 118.8(4) . . ?
C15 C10 C11 121.5(6) . . ?
C11 C10 S2 119.7(5) . . ?
C10 C15 H15 120.6 . . ?
C14 C15 C10 118.8(6) . . ?
C14 C15 H15 120.6 . . ?
C10 C11 H11 120.9 . . ?
C12 C11 C10 118.2(6) . . ?
C12 C11 H11 120.9 . . ?
C1 C6 H6 121.4 . . ?
C1 C6 C5 117.2(8) . . ?
C5 C6 H6 121.4 . . ?
C1 C2 H2 120.8 . . ?
C3 C2 C1 118.5(8) . . ?
C3 C2 H2 120.8 . . ?
C15 C14 H14 119.9 . . ?
C13 C14 C15 120.1(6) . . ?
C13 C14 H14 119.9 . . ?
C11 C12 H12 119.6 . . ?
C13 C12 C11 120.8(6) . . ?
C13 C12 H12 119.6 . . ?
C14 C13 H13 119.7 . . ?
C12 C13 C14 120.6(6) . . ?
C12 C13 H13 119.7 . . ?
F3 C8 S1 111.8(5) . . ?
F3 C8 F2 103.7(6) . . ?
F2 C8 S1 110.0(6) . . ?
F1 C8 S1 113.7(5) . . ?
F1 C8 F3 108.3(7) . . ?
F1 C8 F2 108.9(8) . . ?
C6 C5 H5 119.7 . . ?
C4 C5 C6 120.5(9) . . ?
C4 C5 H5 119.7 . . ?
C2 C3 H3 119.7 . . ?
C4 C3 C2 120.6(10) . . ?
C4 C3 H3 119.7 . . ?
C5 C4 H4 119.7 . . ?
C3 C4 C5 120.6(9) . . ?
C3 C4 H4 119.7 . . ?

loop_
_geom_bond_atom_site_label_1
_geom_bond_atom_site_label_2
_geom_bond_distance
_geom_bond_site_symmetry_2
_geom_bond_publ_flag
I1 C1 2.105(6) . ?
I1 C7 2.060(6) . ?
S2 O4 1.426(4) . ?
S2 O5 1.429(4) . ?
S2 C9 1.848(6) . ?
S2 C10 1.740(6) . ?
S1 O2 1.424(5) . ?
S1 O1 1.383(5) . ?
S1 O3 1.470(6) . ?
S1 C8 1.800(7) . ?
F5 C9 1.343(7) . ?
F4 C9 1.355(7) . ?
N8 C7 1.301(7) . ?
N8 N1 1.119(7) . ?
F3 C8 1.308(8) . ?
C1 C6 1.368(9) . ?
C1 C2 1.364(9) . ?
C9 C7 1.484(8) . ?
C10 C15 1.371(8) . ?
C10 C11 1.382(8) . ?
C15 H15 0.9300 . ?
C15 C14 1.367(8) . ?
F2 C8 1.311(9) . ?
F1 C8 1.252(8) . ?
C11 H11 0.9300 . ?
C11 C12 1.364(9) . ?
C6 H6 0.9300 . ?
C6 C5 1.383(11) . ?
C2 H2 0.9300 . ?
C2 C3 1.357(11) . ?
C14 H14 0.9300 . ?
C14 C13 1.365(9) . ?
C12 H12 0.9300 . ?
C12 C13 1.357(10) . ?
C13 H13 0.9300 . ?
C5 H5 0.9300 . ?
C5 C4 1.358(14) . ?
C3 H3 0.9300 . ?
C3 C4 1.356(14) . ?
C4 H4 0.9300 . ?

loop_
_geom_torsion_atom_site_label_1
_geom_torsion_atom_site_label_2
_geom_torsion_atom_site_label_3
_geom_torsion_atom_site_label_4
_geom_torsion
_geom_torsion_site_symmetry_1
_geom_torsion_site_symmetry_2
_geom_torsion_site_symmetry_3
_geom_torsion_site_symmetry_4
_geom_torsion_publ_flag
I1 C1 C6 C5 -179.8(6) . . . . ?
I1 C1 C2 C3 -179.9(6) . . . . ?
S2 C9 C7 I1 145.4(3) . . . . ?
S2 C9 C7 N8 -53.7(7) . . . . ?
S2 C10 C15 C14 -179.6(5) . . . . ?
S2 C10 C11 C12 179.7(5) . . . . ?
F5 C9 C7 I1 24.2(6) . . . . ?
F5 C9 C7 N8 -174.9(5) . . . . ?
F4 C9 C7 I1 -94.8(5) . . . . ?
F4 C9 C7 N8 66.1(7) . . . . ?
O4 S2 C9 F5 -56.1(4) . . . . ?
O4 S2 C9 F4 57.7(5) . . . . ?
O4 S2 C9 C7 -177.6(4) . . . . ?
O4 S2 C10 C15 25.3(5) . . . . ?
O4 S2 C10 C11 -153.6(5) . . . . ?
O5 S2 C9 F5 175.2(4) . . . . ?
O5 S2 C9 F4 -71.0(4) . . . . ?
O5 S2 C9 C7 53.6(5) . . . . ?
O5 S2 C10 C15 162.2(5) . . . . ?
O5 S2 C10 C11 -16.8(6) . . . . ?
O2 S1 C8 F3 172.2(6) . . . . ?
O2 S1 C8 F2 -73.1(7) . . . . ?
O2 S1 C8 F1 49.3(8) . . . . ?
O1 S1 C8 F3 -63.9(7) . . . . ?
O1 S1 C8 F2 50.8(7) . . . . ?
O1 S1 C8 F1 173.2(8) . . . . ?
C1 C6 C5 C4 -1.1(12) . . . . ?
C1 C2 C3 C4 0.4(13) . . . . ?
C9 S2 C10 C15 -86.8(5) . . . . ?
C9 S2 C10 C11 94.3(5) . . . . ?
O3 S1 C8 F3 56.8(7) . . . . ?
O3 S1 C8 F2 171.4(6) . . . . ?
O3 S1 C8 F1 -66.2(8) . . . . ?
C10 S2 C9 F5 59.9(4) . . . . ?
C10 S2 C9 F4 173.6(4) . . . . ?
C10 S2 C9 C7 -61.7(5) . . . . ?
C10 C15 C14 C13 0.1(10) . . . . ?
C10 C11 C12 C13 -0.4(11) . . . . ?
C15 C10 C11 C12 0.8(9) . . . . ?
C15 C14 C13 C12 0.3(12) . . . . ?
C11 C10 C15 C14 -0.7(9) . . . . ?
C11 C12 C13 C14 -0.1(12) . . . . ?
C6 C1 C2 C3 -0.3(11) . . . . ?
C6 C5 C4 C3 1.2(15) . . . . ?
C2 C1 C6 C5 0.6(11) . . . . ?
C2 C3 C4 C5 -0.9(15) . . . . ?
